data_7201383
loop_
_publ_author_name
'Neumann, Marcus Aurelius'
'Perrin, Marc-Antoine'

_publ_section_title
;
 Can crystal structure prediction guide experimentalists to a new
 polymorph of paracetamol?
;
_journal_issue 11
_journal_name_full CrystEngComm
_journal_page_first 2475
_journal_paper_doi 10.1039/b909819d
_journal_volume 11
_journal_year 2009
_space_group_IT_number 33
_symmetry_cell_setting orthorhombic
_symmetry_Int_Tables_number 33
_symmetry_space_group_name_Hall 'P 2c -2n'
_symmetry_space_group_name_H-M 'P n a 21'
_cell_angle_alpha 90.000000
_cell_angle_beta 90.000000
_cell_angle_gamma 90.000000
_cell_length_a 16.932218
_cell_length_b 9.469553
_cell_length_c 8.938012
_cell_volume 1433.126
_cod_data_source_file b909819d.txt
_cod_data_source_block 35
_cod_original_sg_symbol_H-M 'P n a 2_1'
_cod_struct_determination_method theoretical
_cod_database_code 7201383

loop_
_symmetry_equiv_pos_site_id
_symmetry_equiv_pos_as_xyz
1 x,y,z
2 -x,-y,z+1/2
3 x+1/2,-y+1/2,z
4 -x+1/2,y+1/2,z+1/2

loop_
_atom_site_label
_atom_site_type_symbol
_atom_site_fract_x
_atom_site_fract_y
_atom_site_fract_z
C0_0 C 0.324785 0.318952 0.428496
C1_0 C 0.331822 0.242524 0.294674
C2_0 C 0.249743 0.335421 0.492157
N3_0 N 0.388747 0.385850 0.501389
C4_0 C 0.265332 0.183553 0.227970
H5_0 H 0.389203 0.230779 0.242743
C6_0 C 0.183410 0.276699 0.425251
H7_0 H 0.243203 0.394133 0.596167
C8_0 C 0.466397 0.381789 0.467328
H9_0 H 0.373849 0.452994 0.586818
C10_0 C 0.190635 0.198742 0.292660
H11_0 H 0.271066 0.126161 0.123114
H12_0 H 0.125695 0.290623 0.476414
C13_0 C 0.518756 0.473066 0.563425
O14_0 O 0.493693 0.308838 0.361466
O15_0 O 0.127373 0.135416 0.225820
H16_0 H 0.580190 0.439745 0.550913
H17_0 H 0.513432 0.584023 0.529035
H18_0 H 0.502132 0.466586 0.681458
H19_0 H 0.077412 0.158349 0.283231
H11_1 H 0.275843 0.524404 0.228594
C4_1 C 0.268411 0.626054 0.283411
C1_1 C 0.333838 0.698137 0.338089
C10_1 C 0.192362 0.681615 0.299644
C0_1 C 0.324503 0.827755 0.411788
H5_1 H 0.392412 0.654024 0.324705
C6_1 C 0.182894 0.811750 0.372039
O15_1 O 0.129941 0.607988 0.242261
C2_1 C 0.248377 0.883586 0.427352
N3_1 N 0.387862 0.902305 0.478056
H12_1 H 0.124154 0.856459 0.384729
H19_1 H 0.078518 0.646499 0.283981
H7_1 H 0.240417 0.984697 0.483244
C8_1 C 0.465999 0.888751 0.451615
H9_1 H 0.373054 0.973201 0.560233
C13_1 C 0.518835 0.974677 0.552123
O14_1 O 0.493759 0.808123 0.352390
H16_1 H 0.520140 0.926540 0.663898
H17_1 H 0.578712 0.976149 0.506709
H18_1 H 0.497503 1.083106 0.564593
